data_1513644
loop_
_publ_author_name
'Choi, Sohee'
'Bouffard, Jean'
'Kim, Youngmi'

_publ_section_title
;
 Aggregation-induced emission enhancement of a meso-trifluoromethyl BODIPY
 via J-aggregation
;
_journal_issue 2
_journal_name_full 'Chemical Science'
_journal_page_first 751
_journal_paper_doi 10.1039/c3sc52495g
_journal_volume 5
_journal_year 2014
_chemical_formula_moiety 'C14 H14 B F5 N2'
_chemical_formula_sum 'C14 H14 B F5 N2'
_chemical_formula_weight 316.08
_chemical_name_systematic
; 
 ? 
;
_space_group_IT_number 19
_symmetry_cell_setting orthorhombic
_symmetry_space_group_name_Hall 'P 2ac 2ab'
_symmetry_space_group_name_H-M 'P 21 21 21'
_atom_sites_solution_hydrogens geom
_atom_sites_solution_primary direct
_atom_sites_solution_secondary difmap
_audit_creation_method SHELXTL
_cell_angle_alpha 90.00
_cell_angle_beta 90.00
_cell_angle_gamma 90.00
_cell_formula_units_Z 4
_cell_length_a 6.4922(13)
_cell_length_b 12.393(2)
_cell_length_c 17.163(3)
_cell_measurement_reflns_used 1673
_cell_measurement_temperature 200(2)
_cell_measurement_theta_max 20.80
_cell_measurement_theta_min 2.37
_cell_volume 1380.9(4)
_computing_cell_refinement 'Bruker SMART'
_computing_data_collection 'Bruker SMART'
_computing_data_reduction 'Bruker SAINT'
_computing_molecular_graphics 'Bruker SHELXTL'
_computing_publication_material 'Bruker SHELXTL'
_computing_structure_refinement 'Bruker SHELXTL'
_computing_structure_solution 'Bruker SHELXTL'
_diffrn_ambient_temperature 200(2)
_diffrn_measured_fraction_theta_full 0.999
_diffrn_measured_fraction_theta_max 0.999
_diffrn_measurement_device_type 'CCD area detector'
_diffrn_measurement_method 'phi and omega scans'
_diffrn_radiation_monochromator graphite
_diffrn_radiation_source 'fine-focus sealed tube'
_diffrn_radiation_type MoK\a
_diffrn_radiation_wavelength 0.71073
_diffrn_reflns_av_R_equivalents 0.0740
_diffrn_reflns_av_sigmaI/netI 0.1150
_diffrn_reflns_limit_h_max 8
_diffrn_reflns_limit_h_min -7
_diffrn_reflns_limit_k_max 15
_diffrn_reflns_limit_k_min -15
_diffrn_reflns_limit_l_max 21
_diffrn_reflns_limit_l_min -14
_diffrn_reflns_number 8739
_diffrn_reflns_theta_full 26.01
_diffrn_reflns_theta_max 26.01
_diffrn_reflns_theta_min 2.03
_exptl_absorpt_coefficient_mu 0.137
_exptl_absorpt_correction_type none
_exptl_crystal_colour red
_exptl_crystal_density_diffrn 1.520
_exptl_crystal_density_method 'not measured'
_exptl_crystal_description plate
_exptl_crystal_F_000 648
_exptl_crystal_size_max 0.26
_exptl_crystal_size_mid 0.20
_exptl_crystal_size_min 0.08
_refine_diff_density_max 1.271
_refine_diff_density_min -0.466
_refine_diff_density_rms 0.110
_refine_ls_extinction_method none
_refine_ls_goodness_of_fit_ref 0.959
_refine_ls_hydrogen_treatment constr
_refine_ls_matrix_type full
_refine_ls_number_parameters 203
_refine_ls_number_reflns 2715
_refine_ls_number_restraints 6
_refine_ls_restrained_S_all 0.970
_refine_ls_R_factor_all 0.1757
_refine_ls_R_factor_gt 0.1080
_refine_ls_shift/su_max 0.000
_refine_ls_shift/su_mean 0.000
_refine_ls_structure_factor_coef Fsqd
_refine_ls_weighting_details 'calc w=1/[\s^2^(Fo^2^)+(0.2000P)^2^+0.0000P] where P=(Fo^2^+2Fc^2^)/3'
_refine_ls_weighting_scheme calc
_refine_ls_wR_factor_gt 0.2822
_refine_ls_wR_factor_ref 0.3340
_reflns_number_gt 1258
_reflns_number_total 2715
_reflns_threshold_expression >2sigma(I)
_cod_data_source_file c3sc52495g.txt
_cod_data_source_block KYMNo1-m
_cod_depositor_comments
;
The following automatic conversions were performed:

'_symmetry_cell_setting' value 'Orthorhombic' changed to
'orthorhombic' according to
/usr/data/users/saulius/automatic-downloads/current/RSC/lib/dictionaries/cif_core.dic
dictionary named 'cif_core.dic' version 2.4.2 from 2011-04-26.

Automatic conversion script
Id: cif_fix_values 2281 2013-09-26 08:29:07Z andrius 
;
_cod_original_cell_volume 1380.9(5)
_cod_original_sg_symbol_H-M P2(1)2(1)2(1)
_cod_database_code 1513644

loop_
_symmetry_equiv_pos_as_xyz
'x, y, z'
'-x+1/2, -y, z+1/2'
'-x, y+1/2, -z+1/2'
'x+1/2, -y+1/2, -z'

loop_
_atom_site_label
_atom_site_type_symbol
_atom_site_fract_x
_atom_site_fract_y
_atom_site_fract_z
_atom_site_U_iso_or_equiv
_atom_site_adp_type
_atom_site_occupancy
_atom_site_symmetry_multiplicity
_atom_site_calc_flag
_atom_site_refinement_flags
B1 B 0.2934(16) 0.6513(8) 0.6520(6) 0.053(3) Uani 1 1 d .
F1 F 0.2207(8) 0.5768(4) 0.5980(3) 0.0632(15) Uani 1 1 d .
F2 F 0.4170(7) 0.7261(4) 0.6128(3) 0.0615(14) Uani 1 1 d .
N1 N 0.4220(10) 0.5928(5) 0.7140(3) 0.0376(15) Uani 1 1 d .
N2 N 0.1150(8) 0.7061(5) 0.6926(3) 0.0370(15) Uani 1 1 d .
C1 C 0.5887(13) 0.5335(6) 0.7003(5) 0.048(2) Uani 1 1 d .
C2 C 0.6777(15) 0.5131(8) 0.6215(6) 0.071(3) Uani 1 1 d .
H2A H 0.5727 0.4804 0.5879 0.107 Uiso 1 1 calc R
H2B H 0.7953 0.4639 0.6262 0.107 Uiso 1 1 calc R
H2C H 0.7237 0.5814 0.5987 0.107 Uiso 1 1 calc R
C3 C 0.6594(15) 0.4930(7) 0.7718(7) 0.069(3) Uani 1 1 d .
H3 H 0.7739 0.4461 0.7779 0.082 Uiso 1 1 calc R
C4 C 0.5389(14) 0.5312(7) 0.8321(5) 0.056(2) Uani 1 1 d .
C5 C 0.5729(19) 0.4997(8) 0.9164(6) 0.082(3) Uani 1 1 d .
H5A H 0.5639 0.4211 0.9215 0.123 Uiso 1 1 calc R
H5B H 0.4672 0.5336 0.9490 0.123 Uiso 1 1 calc R
H5C H 0.7095 0.5240 0.9332 0.123 Uiso 1 1 calc R
C6 C 0.3805(12) 0.5965(7) 0.7941(5) 0.049(2) Uani 1 1 d .
C7 C 0.2202(12) 0.6567(7) 0.8219(4) 0.048(2) Uani 1 1 d .
C8 C 0.1961(16) 0.6749(12) 0.9108(8) 0.089(4) Uani 1 1 d .
F3 F 0.0675(16) 0.6141(7) 0.9407(5) 0.132(3) Uani 1 1 d U
F4 F 0.3600(16) 0.6874(6) 0.9466(3) 0.116(3) Uani 1 1 d .
F5 F 0.1191(15) 0.7866(7) 0.9276(4) 0.134(3) Uani 1 1 d .
C9 C 0.0788(13) 0.7115(6) 0.7730(4) 0.0431(18) Uani 1 1 d .
C10 C -0.1033(12) 0.7731(6) 0.7865(4) 0.0457(19) Uani 1 1 d .
C11 C -0.2216(17) 0.8071(9) 0.8573(5) 0.080(3) Uani 1 1 d .
H11A H -0.1640 0.8746 0.8776 0.121 Uiso 1 1 calc R
H11B H -0.2117 0.7509 0.8972 0.121 Uiso 1 1 calc R
H11C H -0.3664 0.8182 0.8433 0.121 Uiso 1 1 calc R
C12 C -0.1683(13) 0.8043(7) 0.7139(5) 0.057(2) Uani 1 1 d .
H12 H -0.2863 0.8475 0.7038 0.068 Uiso 1 1 calc R
C13 C -0.0343(12) 0.7628(6) 0.6561(4) 0.046(2) Uani 1 1 d .
C14 C -0.0455(15) 0.7775(7) 0.5713(4) 0.059(2) Uani 1 1 d .
H14A H 0.0682 0.8238 0.5542 0.089 Uiso 1 1 calc R
H14B H -0.1770 0.8114 0.5576 0.089 Uiso 1 1 calc R
H14C H -0.0350 0.7072 0.5455 0.089 Uiso 1 1 calc R

loop_
_atom_site_aniso_label
_atom_site_aniso_U_11
_atom_site_aniso_U_22
_atom_site_aniso_U_33
_atom_site_aniso_U_23
_atom_site_aniso_U_13
_atom_site_aniso_U_12
B1 0.056(6) 0.063(6) 0.041(5) 0.008(4) 0.000(5) 0.009(5)
F1 0.069(3) 0.072(3) 0.048(3) -0.019(2) -0.003(2) 0.015(3)
F2 0.059(3) 0.071(3) 0.054(3) 0.021(2) 0.012(2) 0.007(3)
N1 0.038(3) 0.039(3) 0.036(4) 0.005(2) -0.001(3) -0.005(3)
N2 0.035(3) 0.046(3) 0.030(3) -0.003(3) -0.002(2) -0.002(3)
C1 0.046(5) 0.037(4) 0.060(5) -0.008(4) -0.010(4) -0.004(4)
C2 0.057(6) 0.068(6) 0.089(8) -0.018(5) 0.016(5) 0.013(5)
C3 0.052(6) 0.050(5) 0.104(8) 0.008(5) -0.035(6) -0.001(5)
C4 0.057(5) 0.058(5) 0.053(5) 0.007(4) -0.015(5) -0.015(5)
C5 0.103(8) 0.072(7) 0.070(6) 0.020(5) -0.042(6) 0.008(6)
C6 0.047(5) 0.046(4) 0.055(5) 0.014(4) -0.014(4) -0.013(4)
C7 0.037(4) 0.073(6) 0.034(4) 0.006(4) -0.003(3) -0.002(4)
C8 0.036(5) 0.143(11) 0.089(9) 0.037(8) 0.017(6) 0.002(7)
F3 0.140(4) 0.129(4) 0.126(4) 0.004(3) 0.017(3) -0.014(3)
F4 0.188(9) 0.111(5) 0.049(4) -0.011(3) -0.011(4) -0.021(6)
F5 0.163(8) 0.152(7) 0.085(5) -0.026(5) 0.025(5) -0.009(7)
C9 0.055(5) 0.049(4) 0.026(4) -0.002(3) 0.000(3) -0.005(4)
C10 0.043(5) 0.048(4) 0.045(5) -0.007(3) 0.011(4) 0.003(4)
C11 0.098(8) 0.088(7) 0.055(6) 0.006(5) 0.021(5) 0.020(7)
C12 0.044(5) 0.055(5) 0.071(6) 0.005(4) 0.004(4) 0.005(4)
C13 0.051(5) 0.046(5) 0.040(4) 0.002(3) -0.010(4) 0.000(4)
C14 0.066(6) 0.077(6) 0.034(5) 0.010(4) -0.012(4) 0.021(5)

loop_
_atom_type_symbol
_atom_type_description
_atom_type_scat_dispersion_real
_atom_type_scat_dispersion_imag
_atom_type_scat_source
C C 0.0033 0.0016 'International Tables Vol C Tables 4.2.6.8 and 6.1.1.4'
H H 0.0000 0.0000 'International Tables Vol C Tables 4.2.6.8 and 6.1.1.4'
B B 0.0013 0.0007 'International Tables Vol C Tables 4.2.6.8 and 6.1.1.4'
N N 0.0061 0.0033 'International Tables Vol C Tables 4.2.6.8 and 6.1.1.4'
F F 0.0171 0.0103 'International Tables Vol C Tables 4.2.6.8 and 6.1.1.4'

loop_
_geom_angle_atom_site_label_1
_geom_angle_atom_site_label_2
_geom_angle_atom_site_label_3
_geom_angle
F1 B1 F2 108.3(7)
F1 B1 N2 110.2(7)
F2 B1 N2 111.3(7)
F1 B1 N1 109.5(7)
F2 B1 N1 109.5(7)
N2 B1 N1 108.1(7)
C1 N1 C6 110.4(6)
C1 N1 B1 125.6(7)
C6 N1 B1 124.0(7)
C13 N2 C9 108.1(6)
C13 N2 B1 124.8(6)
C9 N2 B1 127.1(6)
N1 C1 C3 108.0(8)
N1 C1 C2 124.8(7)
C3 C1 C2 127.3(9)
C1 C2 H2A 109.5
C1 C2 H2B 109.5
H2A C2 H2B 109.5
C1 C2 H2C 109.5
H2A C2 H2C 109.5
H2B C2 H2C 109.5
C4 C3 C1 110.4(8)
C4 C3 H3 124.8
C1 C3 H3 124.8
C3 C4 C6 104.7(8)
C3 C4 C5 123.0(9)
C6 C4 C5 132.2(9)
C4 C5 H5A 109.5
C4 C5 H5B 109.5
H5A C5 H5B 109.5
C4 C5 H5C 109.5
H5A C5 H5C 109.5
H5B C5 H5C 109.5
C7 C6 N1 120.5(7)
C7 C6 C4 133.0(8)
N1 C6 C4 106.5(8)
C6 C7 C9 123.3(7)
C6 C7 C8 120.0(8)
C9 C7 C8 116.6(8)
F3 C8 F4 116.8(12)
F3 C8 F5 105.0(9)
F4 C8 F5 94.3(12)
F3 C8 C7 112.8(12)
F4 C8 C7 114.8(8)
F5 C8 C7 110.9(9)
N2 C9 C7 116.8(7)
N2 C9 C10 109.0(6)
C7 C9 C10 134.2(7)
C12 C10 C9 104.9(6)
C12 C10 C11 120.0(8)
C9 C10 C11 135.1(8)
C10 C11 H11A 109.5
C10 C11 H11B 109.5
H11A C11 H11B 109.5
C10 C11 H11C 109.5
H11A C11 H11C 109.5
H11B C11 H11C 109.5
C10 C12 C13 110.2(8)
C10 C12 H12 124.9
C13 C12 H12 124.9
N2 C13 C12 107.8(7)
N2 C13 C14 124.0(8)
C12 C13 C14 128.2(8)
C13 C14 H14A 109.5
C13 C14 H14B 109.5
H14A C14 H14B 109.5
C13 C14 H14C 109.5
H14A C14 H14C 109.5
H14B C14 H14C 109.5

loop_
_geom_bond_atom_site_label_1
_geom_bond_atom_site_label_2
_geom_bond_distance
B1 F1 1.391(11)
B1 F2 1.399(10)
B1 N2 1.512(11)
B1 N1 1.534(11)
N1 C1 1.329(10)
N1 C6 1.401(10)
N2 C13 1.351(9)
N2 C9 1.402(9)
C1 C3 1.403(12)
C1 C2 1.492(12)
C2 H2A 0.9800
C2 H2B 0.9800
C2 H2C 0.9800
C3 C4 1.381(14)
C3 H3 0.9500
C4 C6 1.462(11)
C4 C5 1.515(12)
C5 H5A 0.9800
C5 H5B 0.9800
C5 H5C 0.9800
C6 C7 1.366(11)
C7 C9 1.417(10)
C7 C8 1.552(16)
C8 F3 1.236(13)
C8 F4 1.238(13)
C8 F5 1.500(15)
C9 C10 1.426(10)
C10 C12 1.372(11)
C10 C11 1.498(11)
C11 H11A 0.9800
C11 H11B 0.9800
C11 H11C 0.9800
C12 C13 1.416(11)
C12 H12 0.9500
C13 C14 1.469(9)
C14 H14A 0.9800
C14 H14B 0.9800
C14 H14C 0.9800

loop_
_geom_torsion_atom_site_label_1
_geom_torsion_atom_site_label_2
_geom_torsion_atom_site_label_3
_geom_torsion_atom_site_label_4
_geom_torsion
F1 B1 N1 C1 58.4(10)
F2 B1 N1 C1 -60.2(10)
N2 B1 N1 C1 178.4(6)
F1 B1 N1 C6 -122.8(8)
F2 B1 N1 C6 118.6(8)
N2 B1 N1 C6 -2.8(10)
F1 B1 N2 C13 -58.4(10)
F2 B1 N2 C13 61.7(10)
N1 B1 N2 C13 -177.9(6)
F1 B1 N2 C9 124.4(8)
F2 B1 N2 C9 -115.5(8)
N1 B1 N2 C9 4.8(11)
C6 N1 C1 C3 1.8(8)
B1 N1 C1 C3 -179.3(7)
C6 N1 C1 C2 -179.6(7)
B1 N1 C1 C2 -0.6(12)
N1 C1 C3 C4 -2.4(9)
C2 C1 C3 C4 179.1(8)
C1 C3 C4 C6 1.9(9)
C1 C3 C4 C5 178.4(8)
C1 N1 C6 C7 177.4(7)
B1 N1 C6 C7 -1.5(11)
C1 N1 C6 C4 -0.6(8)
B1 N1 C6 C4 -179.6(7)
C3 C4 C6 C7 -178.5(9)
C5 C4 C6 C7 5.5(16)
C3 C4 C6 N1 -0.8(9)
C5 C4 C6 N1 -176.8(9)
N1 C6 C7 C9 4.8(12)
C4 C6 C7 C9 -177.7(8)
N1 C6 C7 C8 -170.3(8)
C4 C6 C7 C8 7.1(14)
C6 C7 C8 F3 -99.6(11)
C9 C7 C8 F3 85.0(12)
C6 C7 C8 F4 37.6(16)
C9 C7 C8 F4 -137.9(11)
C6 C7 C8 F5 143.0(9)
C9 C7 C8 F5 -32.5(12)
C13 N2 C9 C7 -179.9(6)
B1 N2 C9 C7 -2.4(11)
C13 N2 C9 C10 0.9(8)
B1 N2 C9 C10 178.5(7)
C6 C7 C9 N2 -2.9(12)
C8 C7 C9 N2 172.4(8)
C6 C7 C9 C10 176.0(8)
C8 C7 C9 C10 -8.7(14)
N2 C9 C10 C12 -1.0(8)
C7 C9 C10 C12 180.0(9)
N2 C9 C10 C11 179.7(10)
C7 C9 C10 C11 0.8(16)
C9 C10 C12 C13 0.8(9)
C11 C10 C12 C13 -179.8(8)
C9 N2 C13 C12 -0.4(9)
B1 N2 C13 C12 -178.0(7)
C9 N2 C13 C14 178.6(8)
B1 N2 C13 C14 1.0(12)
C10 C12 C13 N2 -0.3(10)
C10 C12 C13 C14 -179.2(8)
